data_2232161
loop_
_publ_author_name
'Zhong, Kai-Long'

_publ_section_title
;
 Diaquabis(1,10-phenanthroline-\k^2^<i>N</i>,<i>N</i>')cadmium sulfate
 hexahydrate
;
_journal_coeditor_code BQ2310
_journal_issue 11
_journal_name_full 'Acta Crystallographica Section E'
_journal_page_first m1609
_journal_page_last m1610
_journal_paper_doi 10.1107/S1600536811043194
_journal_volume 67
_journal_year 2011
_chemical_formula_iupac '[Cd (C12 H8 N2)2 (H2 O)2] S O4, 6H2 O'
_chemical_formula_moiety 'C24 H20 Cd N4 O2 2+, O4 S 2-, 6(H2 O)'
_chemical_formula_sum 'C24 H32 Cd N4 O12 S'
_chemical_formula_weight 713.02
_chemical_name_systematic
;
Diaquabis(1,10-phenanthroline-\k^2^<i>N</i>,<i>N</i>')cadmium sulfate
hexahydrate
;
_space_group_IT_number 2
_symmetry_cell_setting triclinic
_symmetry_space_group_name_Hall '-P 1'
_symmetry_space_group_name_H-M 'P -1'
_atom_sites_solution_hydrogens geom
_atom_sites_solution_primary direct
_atom_sites_solution_secondary difmap
_audit_creation_method SHELXL-97
_cell_angle_alpha 71.54(3)
_cell_angle_beta 88.37(3)
_cell_angle_gamma 69.37(3)
_cell_formula_units_Z 2
_cell_length_a 10.344(2)
_cell_length_b 12.086(2)
_cell_length_c 13.331(3)
_cell_measurement_reflns_used 7054
_cell_measurement_temperature 223.15
_cell_measurement_theta_max 27.4894
_cell_measurement_theta_min 3.0306
_cell_volume 1473.0(7)
_computing_cell_refinement 'CrystalClear (Rigaku, 2007)'
_computing_data_collection 'CrystalClear (Rigaku, 2007)'
_computing_data_reduction 'CrystalClear (Rigaku, 2007)'
_computing_molecular_graphics 'XP in SHELXTL (Sheldrick, 2008)'
_computing_publication_material 'SHELXTL (Sheldrick, 2008)'
_computing_structure_refinement 'SHELXL97 (Sheldrick, 2008)'
_computing_structure_solution 'SHELXS97 (Sheldrick, 2008)'
_diffrn_ambient_temperature 223.1500
_diffrn_detector_area_resol_mean 28.5714
_diffrn_measured_fraction_theta_full 0.980
_diffrn_measured_fraction_theta_max 0.980
_diffrn_measurement_device_type 'Rigaku Mercury CCD'
_diffrn_measurement_method '\w scans'
_diffrn_radiation_monochromator 'Graphite Monochromator'
_diffrn_radiation_source 'fine-focus sealed tube'
_diffrn_radiation_type MoK\a
_diffrn_radiation_wavelength 0.71073
_diffrn_reflns_av_R_equivalents 0.0375
_diffrn_reflns_av_sigmaI/netI 0.0586
_diffrn_reflns_limit_h_max 13
_diffrn_reflns_limit_h_min -11
_diffrn_reflns_limit_k_max 15
_diffrn_reflns_limit_k_min -12
_diffrn_reflns_limit_l_max 17
_diffrn_reflns_limit_l_min -17
_diffrn_reflns_number 14255
_diffrn_reflns_theta_full 27.47
_diffrn_reflns_theta_max 27.47
_diffrn_reflns_theta_min 3.03
_diffrn_standards_number 0
_exptl_absorpt_coefficient_mu 0.879
_exptl_absorpt_correction_T_max 1.0000
_exptl_absorpt_correction_T_min 0.7409
_exptl_absorpt_correction_type multi-scan
_exptl_absorpt_process_details '(REQAB: Jacobson, 1998)'
_exptl_crystal_colour Colorless
_exptl_crystal_density_diffrn 1.608
_exptl_crystal_density_method 'not measured'
_exptl_crystal_description Block
_exptl_crystal_F_000 728
_exptl_crystal_size_max 0.30
_exptl_crystal_size_mid 0.25
_exptl_crystal_size_min 0.12
_refine_diff_density_max 0.561
_refine_diff_density_min -0.540
_refine_ls_extinction_method none
_refine_ls_goodness_of_fit_ref 1.044
_refine_ls_hydrogen_treatment mixed
_refine_ls_matrix_type full
_refine_ls_number_parameters 427
_refine_ls_number_reflns 6631
_refine_ls_number_restraints 63
_refine_ls_restrained_S_all 1.051
_refine_ls_R_factor_all 0.0512
_refine_ls_R_factor_gt 0.0397
_refine_ls_shift/su_max 0.002
_refine_ls_shift/su_mean 0.000
_refine_ls_structure_factor_coef Fsqd
_refine_ls_weighting_details 'calc w=1/[\s^2^(Fo^2^)+(0.0339P)^2^] where P=(Fo^2^+2Fc^2^)/3'
_refine_ls_weighting_scheme calc
_refine_ls_wR_factor_gt 0.0768
_refine_ls_wR_factor_ref 0.0815
_reflns_number_gt 5729
_reflns_number_total 6631
_reflns_threshold_expression I>2\s(I)
_cod_data_source_file bq2310.cif
_cod_data_source_block I
_cod_original_sg_symbol_Hall '-p 1'
_cod_database_code 2232161
_cod_database_fobs_code 2232161

loop_
_symmetry_equiv_pos_as_xyz
'x, y, z'
'-x, -y, -z'

loop_
_atom_site_type_symbol
_atom_site_label
_atom_site_fract_x
_atom_site_fract_y
_atom_site_fract_z
_atom_site_U_iso_or_equiv
_atom_site_adp_type
_atom_site_calc_flag
_atom_site_refinement_flags
_atom_site_occupancy
_atom_site_symmetry_multiplicity
Cd Cd1 0.23865(2) 0.943079(18) 0.256252(15) 0.02386(8) Uani d . 1 1
N N1 0.0916(2) 1.0674(2) 0.34727(17) 0.0264(5) Uani d . 1 1
N N2 0.3565(2) 0.9003(2) 0.42255(17) 0.0284(5) Uani d . 1 1
N N3 0.3139(2) 1.1059(2) 0.16124(17) 0.0257(5) Uani d . 1 1
N N4 0.4515(2) 0.8559(2) 0.19554(17) 0.0261(5) Uani d . 1 1
C C1 -0.0357(3) 1.1479(3) 0.3114(2) 0.0340(7) Uani d . 1 1
H H1A -0.0729 1.1533 0.2466 0.041 Uiso calc R 1 1
C C2 -0.1168(3) 1.2248(3) 0.3657(2) 0.0396(8) Uani d . 1 1
H H2A -0.2062 1.2797 0.3378 0.047 Uiso calc R 1 1
C C3 -0.0628(3) 1.2183(3) 0.4607(3) 0.0410(8) Uani d . 1 1
H H3A -0.1147 1.2700 0.4976 0.049 Uiso calc R 1 1
C C4 0.0713(3) 1.1334(3) 0.5022(2) 0.0346(7) Uani d . 1 1
C C5 0.1330(4) 1.1184(3) 0.6030(2) 0.0461(9) Uani d . 1 1
H H5A 0.0839 1.1679 0.6426 0.055 Uiso calc R 1 1
C C6 0.2605(4) 1.0339(4) 0.6410(3) 0.0476(9) Uani d . 1 1
H H6A 0.2973 1.0251 0.7071 0.057 Uiso calc R 1 1
C C7 0.3410(3) 0.9572(3) 0.5826(2) 0.0353(7) Uani d . 1 1
C C8 0.4746(4) 0.8676(3) 0.6194(2) 0.0450(9) Uani d . 1 1
H H8A 0.5143 0.8551 0.6858 0.054 Uiso calc R 1 1
C C9 0.5462(3) 0.7992(3) 0.5591(2) 0.0425(8) Uani d . 1 1
H H9A 0.6354 0.7409 0.5827 0.051 Uiso calc R 1 1
C C10 0.4836(3) 0.8180(3) 0.4607(2) 0.0357(7) Uani d . 1 1
H H10A 0.5331 0.7705 0.4198 0.043 Uiso calc R 1 1
C C11 0.2847(3) 0.9702(3) 0.4822(2) 0.0277(6) Uani d . 1 1
C C12 0.1462(3) 1.0590(3) 0.4422(2) 0.0268(6) Uani d . 1 1
C C13 0.2470(3) 1.2273(3) 0.1431(2) 0.0327(7) Uani d . 1 1
H H13A 0.1570 1.2536 0.1626 0.039 Uiso calc R 1 1
C C14 0.3050(4) 1.3174(3) 0.0961(2) 0.0408(8) Uani d . 1 1
H H14A 0.2545 1.4017 0.0846 0.049 Uiso calc R 1 1
C C15 0.4364(3) 1.2801(3) 0.0676(2) 0.0388(8) Uani d . 1 1
H H15A 0.4767 1.3390 0.0367 0.047 Uiso calc R 1 1
C C16 0.5120(3) 1.1517(3) 0.0849(2) 0.0300(7) Uani d . 1 1
C C17 0.6509(3) 1.1059(3) 0.0573(2) 0.0377(8) Uani d . 1 1
H H17A 0.6948 1.1620 0.0261 0.045 Uiso calc R 1 1
C C18 0.7190(3) 0.9824(3) 0.0760(2) 0.0364(8) Uani d . 1 1
H H18A 0.8093 0.9547 0.0575 0.044 Uiso calc R 1 1
C C19 0.6555(3) 0.8938(3) 0.1235(2) 0.0286(6) Uani d . 1 1
C C20 0.7228(3) 0.7645(3) 0.1448(2) 0.0392(8) Uani d . 1 1
H H20A 0.8137 0.7329 0.1286 0.047 Uiso calc R 1 1
C C21 0.6545(3) 0.6858(3) 0.1891(3) 0.0412(8) Uani d . 1 1
H H21A 0.6986 0.6001 0.2036 0.049 Uiso calc R 1 1
C C22 0.5191(3) 0.7339(3) 0.2126(2) 0.0331(7) Uani d . 1 1
H H22A 0.4732 0.6789 0.2416 0.040 Uiso calc R 1 1
C C23 0.5182(3) 0.9356(2) 0.1510(2) 0.0235(6) Uani d . 1 1
C C24 0.4456(3) 1.0676(3) 0.1316(2) 0.0234(6) Uani d . 1 1
O O2W 0.0576(2) 0.9861(2) 0.14208(17) 0.0336(5) Uani d U 1 1
H H2WA 0.019(4) 1.053(3) 0.094(3) 0.050 Uiso d . 1 1
H H2WB 0.062(4) 0.932(3) 0.118(3) 0.050 Uiso d . 1 1
O O1W 0.2142(2) 0.75290(19) 0.31802(16) 0.0311(5) Uani d DU 1 1
H H1WA 0.178(3) 0.737(3) 0.271(2) 0.047 Uiso d D 1 1
H H1WB 0.274(3) 0.687(3) 0.361(2) 0.047 Uiso d D 1 1
O O1 0.0996(2) 0.6642(2) 0.20075(15) 0.0408(5) Uani d . 1 1
O O2 0.2611(2) 0.63092(19) 0.06966(17) 0.0378(5) Uani d . 1 1
O O3 0.0709(2) 0.82585(18) 0.03451(16) 0.0366(5) Uani d . 1 1
O O4 0.0277(2) 0.6410(2) 0.04110(17) 0.0399(5) Uani d . 1 1
O O6W 0.3939(3) 0.5180(2) 0.43016(19) 0.0463(6) Uani d DU 1 1
H H6WB 0.417(4) 0.482(4) 0.385(3) 0.069 Uiso d D 1 1
H H6WA 0.343(4) 0.494(4) 0.468(3) 0.069 Uiso d D 1 1
O O5W 0.4613(3) 0.4635(3) 0.2396(2) 0.0555(7) Uani d DU 1 1
H H5WA 0.395(3) 0.508(4) 0.204(3) 0.083 Uiso d D 1 1
H H5WB 0.523(4) 0.448(4) 0.207(3) 0.083 Uiso d D 1 1
O O4W 0.2984(3) 0.6079(3) -0.1330(2) 0.0674(8) Uani d DU 1 1
H H4WA 0.312(5) 0.606(4) -0.069(2) 0.101 Uiso d D 1 1
H H4WB 0.238(4) 0.583(5) -0.135(3) 0.101 Uiso d D 1 1
O O3W 0.8044(3) 0.5798(4) 0.4807(3) 0.0749(9) Uani d DU 1 1
H H3WA 0.854(5) 0.515(3) 0.481(5) 0.112 Uiso d D 1 1
H H3WB 0.853(5) 0.596(6) 0.438(4) 0.112 Uiso d D 1 1
O O8W 0.0051(4) 0.4950(3) 0.3388(2) 0.0779(9) Uani d DU 1 1
H H8WA 0.031(5) 0.551(4) 0.297(3) 0.117 Uiso d D 1 1
H H8WB 0.071(4) 0.453(5) 0.385(3) 0.117 Uiso d D 1 1
O O7W -0.0580(3) 0.4443(3) 0.1510(3) 0.0870(11) Uani d DU 1 1
H H7WA -0.038(6) 0.504(4) 0.113(4) 0.130 Uiso d D 1 1
H H7WB -0.038(7) 0.431(6) 0.214(3) 0.130 Uiso d D 1 1
S S1 0.11520(7) 0.68913(6) 0.08592(5) 0.02492(16) Uani d . 1 1

loop_
_atom_site_aniso_label
_atom_site_aniso_U_11
_atom_site_aniso_U_22
_atom_site_aniso_U_33
_atom_site_aniso_U_12
_atom_site_aniso_U_13
_atom_site_aniso_U_23
Cd1 0.02405(12) 0.02632(12) 0.02400(12) -0.01063(9) 0.00255(8) -0.01025(9)
N1 0.0290(13) 0.0283(13) 0.0224(11) -0.0109(11) 0.0028(10) -0.0084(10)
N2 0.0339(14) 0.0262(13) 0.0259(12) -0.0116(11) -0.0020(11) -0.0082(10)
N3 0.0268(13) 0.0248(12) 0.0275(12) -0.0105(10) -0.0007(10) -0.0099(10)
N4 0.0286(13) 0.0247(12) 0.0264(12) -0.0095(10) 0.0031(10) -0.0106(10)
C1 0.0363(17) 0.0362(18) 0.0266(15) -0.0101(14) 0.0056(13) -0.0101(13)
C2 0.0340(18) 0.0354(18) 0.0404(18) -0.0056(15) 0.0110(15) -0.0092(15)
C3 0.047(2) 0.0376(19) 0.0409(18) -0.0159(16) 0.0215(16) -0.0173(15)
C4 0.0455(19) 0.0401(18) 0.0292(15) -0.0238(15) 0.0157(14) -0.0176(14)
C5 0.061(2) 0.059(2) 0.0351(18) -0.030(2) 0.0143(17) -0.0291(17)
C6 0.059(2) 0.071(3) 0.0306(17) -0.035(2) 0.0067(16) -0.0266(18)
C7 0.0461(19) 0.0445(19) 0.0247(15) -0.0268(16) 0.0035(14) -0.0118(14)
C8 0.055(2) 0.055(2) 0.0286(16) -0.0282(18) -0.0095(16) -0.0072(16)
C9 0.0394(19) 0.042(2) 0.0403(18) -0.0124(16) -0.0122(15) -0.0067(16)
C10 0.0401(18) 0.0315(17) 0.0334(16) -0.0098(14) -0.0055(14) -0.0104(14)
C11 0.0377(17) 0.0311(16) 0.0211(13) -0.0217(13) 0.0040(12) -0.0073(12)
C12 0.0371(16) 0.0261(15) 0.0241(14) -0.0185(13) 0.0082(12) -0.0097(12)
C13 0.0348(17) 0.0237(15) 0.0368(16) -0.0074(13) 0.0018(14) -0.0096(13)
C14 0.050(2) 0.0241(16) 0.0453(19) -0.0130(15) -0.0041(16) -0.0079(14)
C15 0.052(2) 0.0333(17) 0.0367(17) -0.0277(16) -0.0009(16) -0.0040(14)
C16 0.0375(17) 0.0350(17) 0.0222(14) -0.0219(14) -0.0013(13) -0.0053(12)
C17 0.0354(18) 0.057(2) 0.0319(16) -0.0303(16) 0.0060(14) -0.0135(15)
C18 0.0282(16) 0.064(2) 0.0262(15) -0.0234(16) 0.0092(13) -0.0192(15)
C19 0.0232(15) 0.0425(18) 0.0228(14) -0.0117(13) 0.0027(12) -0.0145(13)
C20 0.0288(16) 0.047(2) 0.0394(18) -0.0061(15) 0.0071(14) -0.0199(16)
C21 0.0430(19) 0.0298(17) 0.0460(19) -0.0039(15) 0.0056(16) -0.0169(15)
C22 0.0375(17) 0.0284(16) 0.0360(16) -0.0132(14) 0.0096(14) -0.0131(13)
C23 0.0262(15) 0.0275(15) 0.0181(13) -0.0108(12) -0.0011(11) -0.0076(11)
C24 0.0262(15) 0.0289(15) 0.0181(13) -0.0146(12) 0.0005(11) -0.0063(11)
O2W 0.0377(12) 0.0284(12) 0.0332(12) -0.0104(10) -0.0083(10) -0.0089(9)
O1W 0.0390(12) 0.0269(11) 0.0285(11) -0.0146(9) -0.0019(9) -0.0072(9)
O1 0.0566(15) 0.0506(14) 0.0293(11) -0.0352(12) 0.0067(10) -0.0138(10)
O2 0.0272(11) 0.0372(12) 0.0456(12) -0.0072(9) 0.0030(10) -0.0140(10)
O3 0.0444(13) 0.0238(11) 0.0379(12) -0.0094(10) -0.0021(10) -0.0078(9)
O4 0.0438(13) 0.0506(14) 0.0438(12) -0.0291(11) 0.0066(10) -0.0264(11)
O6W 0.0453(15) 0.0450(15) 0.0432(15) -0.0153(12) -0.0018(11) -0.0079(12)
O5W 0.0495(17) 0.0530(17) 0.0506(16) -0.0061(14) -0.0082(12) -0.0123(13)
O4W 0.069(2) 0.094(2) 0.0545(16) -0.0371(16) 0.0106(15) -0.0366(17)
O3W 0.0580(19) 0.074(2) 0.084(2) -0.0234(16) 0.0179(16) -0.0151(19)
O8W 0.078(2) 0.080(2) 0.067(2) -0.0471(19) 0.0083(16) 0.0079(16)
O7W 0.0522(18) 0.0461(18) 0.166(3) -0.0217(15) 0.038(2) -0.037(2)
S1 0.0263(4) 0.0244(4) 0.0272(3) -0.0119(3) 0.0018(3) -0.0094(3)

loop_
_atom_type_symbol
_atom_type_description
_atom_type_scat_dispersion_real
_atom_type_scat_dispersion_imag
_atom_type_scat_source
C C 0.0033 0.0016 'International Tables Vol C Tables 4.2.6.8 and 6.1.1.4'
H H 0.0000 0.0000 'International Tables Vol C Tables 4.2.6.8 and 6.1.1.4'
Cd Cd -0.8075 1.2024 'International Tables Vol C Tables 4.2.6.8 and 6.1.1.4'
N N 0.0061 0.0033 'International Tables Vol C Tables 4.2.6.8 and 6.1.1.4'
O O 0.0106 0.0060 'International Tables Vol C Tables 4.2.6.8 and 6.1.1.4'
Q Q 0.0033 0.0016 'International Tables Vol C Tables 4.2.6.8 and 6.1.1.4'
S S 0.1246 0.1234 'International Tables Vol C Tables 4.2.6.8 and 6.1.1.4'

loop_
_geom_angle_atom_site_label_1
_geom_angle_atom_site_label_2
_geom_angle_atom_site_label_3
_geom_angle
_geom_angle_publ_flag
O2W Cd1 O1W 82.11(8) y
O2W Cd1 N4 112.65(8) ?
O1W Cd1 N4 91.28(8) ?
O2W Cd1 N1 90.11(8) ?
O1W Cd1 N1 106.36(8) ?
N4 Cd1 N1 153.17(8) ?
O2W Cd1 N3 98.54(9) ?
O1W Cd1 N3 161.85(8) ?
N4 Cd1 N3 71.63(8) y
N1 Cd1 N3 91.79(8) ?
O2W Cd1 N2 156.76(9) ?
O1W Cd1 N2 89.69(8) ?
N4 Cd1 N2 89.12(8) ?
N1 Cd1 N2 71.32(8) y
N3 Cd1 N2 95.96(8) ?
C1 N1 C12 118.5(2) ?
C1 N1 Cd1 125.28(18) ?
C12 N1 Cd1 116.18(18) ?
C10 N2 C11 118.2(2) ?
C10 N2 Cd1 126.83(19) ?
C11 N2 Cd1 114.91(17) ?
C13 N3 C24 118.2(3) ?
C13 N3 Cd1 126.6(2) ?
C24 N3 Cd1 114.87(17) ?
C22 N4 C23 118.1(2) ?
C22 N4 Cd1 125.5(2) ?
C23 N4 Cd1 115.83(17) ?
N1 C1 C2 123.4(3) ?
N1 C1 H1A 118.3 ?
C2 C1 H1A 118.3 ?
C3 C2 C1 118.8(3) ?
C3 C2 H2A 120.6 ?
C1 C2 H2A 120.6 ?
C2 C3 C4 119.7(3) ?
C2 C3 H3A 120.1 ?
C4 C3 H3A 120.1 ?
C3 C4 C12 117.8(3) ?
C3 C4 C5 122.8(3) ?
C12 C4 C5 119.4(3) ?
C6 C5 C4 121.0(3) ?
C6 C5 H5A 119.5 ?
C4 C5 H5A 119.5 ?
C5 C6 C7 121.7(3) ?
C5 C6 H6A 119.2 ?
C7 C6 H6A 119.2 ?
C8 C7 C11 117.3(3) ?
C8 C7 C6 123.5(3) ?
C11 C7 C6 119.2(3) ?
C9 C8 C7 120.5(3) ?
C9 C8 H8A 119.8 ?
C7 C8 H8A 119.8 ?
C8 C9 C10 118.7(3) ?
C8 C9 H9A 120.6 ?
C10 C9 H9A 120.6 ?
N2 C10 C9 123.3(3) ?
N2 C10 H10A 118.3 ?
C9 C10 H10A 118.3 ?
N2 C11 C7 121.9(3) ?
N2 C11 C12 118.9(2) ?
C7 C11 C12 119.2(3) ?
N1 C12 C4 121.8(3) ?
N1 C12 C11 118.6(2) ?
C4 C12 C11 119.6(2) ?
N3 C13 C14 123.2(3) ?
N3 C13 H13A 118.4 ?
C14 C13 H13A 118.4 ?
C15 C14 C13 118.9(3) ?
C15 C14 H14A 120.5 ?
C13 C14 H14A 120.5 ?
C14 C15 C16 120.1(3) ?
C14 C15 H15A 120.0 ?
C16 C15 H15A 120.0 ?
C24 C16 C15 117.3(3) ?
C24 C16 C17 119.8(3) ?
C15 C16 C17 123.0(3) ?
C18 C17 C16 120.7(3) ?
C18 C17 H17A 119.6 ?
C16 C17 H17A 119.6 ?
C17 C18 C19 121.3(3) ?
C17 C18 H18A 119.3 ?
C19 C18 H18A 119.3 ?
C20 C19 C23 117.3(3) ?
C20 C19 C18 123.2(3) ?
C23 C19 C18 119.5(3) ?
C21 C20 C19 119.7(3) ?
C21 C20 H20A 120.1 ?
C19 C20 H20A 120.1 ?
C20 C21 C22 119.7(3) ?
C20 C21 H21A 120.2 ?
C22 C21 H21A 120.2 ?
N4 C22 C21 122.8(3) ?
N4 C22 H22A 118.6 ?
C21 C22 H22A 118.6 ?
N4 C23 C19 122.4(3) ?
N4 C23 C24 118.5(2) ?
C19 C23 C24 119.2(3) ?
N3 C24 C16 122.3(3) ?
N3 C24 C23 118.3(2) ?
C16 C24 C23 119.5(3) ?
Cd1 O2W H2WA 126(3) ?
Cd1 O2W H2WB 116(2) ?
H2WA O2W H2WB 106(3) ?
Cd1 O1W H1WA 112(2) ?
Cd1 O1W H1WB 124(2) ?
H1WA O1W H1WB 112(3) ?
H6WB O6W H6WA 112(4) ?
H5WA O5W H5WB 111(5) ?
H4WA O4W H4WB 108(3) ?
H3WA O3W H3WB 77(5) ?
H8WA O8W H8WB 104(5) ?
H7WA O7W H7WB 110(6) ?
O4 S1 O2 110.75(13) ?
O4 S1 O3 109.80(13) ?
O2 S1 O3 108.90(13) ?
O4 S1 O1 109.62(13) ?
O2 S1 O1 109.88(13) ?
O3 S1 O1 107.83(13) ?

loop_
_geom_bond_atom_site_label_1
_geom_bond_atom_site_label_2
_geom_bond_distance
_geom_bond_publ_flag
Cd1 O2W 2.252(2) y
Cd1 O1W 2.286(2) y
Cd1 N4 2.327(2) y
Cd1 N1 2.342(2) y
Cd1 N3 2.350(2) y
Cd1 N2 2.377(2) y
N1 C1 1.321(4) ?
N1 C12 1.361(3) ?
N2 C10 1.331(4) ?
N2 C11 1.359(4) ?
N3 C13 1.327(3) ?
N3 C24 1.366(4) ?
N4 C22 1.336(3) ?
N4 C23 1.356(4) ?
C1 C2 1.390(4) ?
C1 H1A 0.9300 ?
C2 C3 1.367(4) ?
C2 H2A 0.9300 ?
C3 C4 1.401(4) ?
C3 H3A 0.9300 ?
C4 C12 1.406(4) ?
C4 C5 1.435(4) ?
C5 C6 1.342(5) ?
C5 H5A 0.9300 ?
C6 C7 1.427(4) ?
C6 H6A 0.9300 ?
C7 C8 1.404(4) ?
C7 C11 1.415(4) ?
C8 C9 1.354(5) ?
C8 H8A 0.9300 ?
C9 C10 1.396(4) ?
C9 H9A 0.9300 ?
C10 H10A 0.9300 ?
C11 C12 1.444(4) ?
C13 C14 1.395(4) ?
C13 H13A 0.9300 ?
C14 C15 1.357(5) ?
C14 H14A 0.9300 ?
C15 C16 1.415(4) ?
C15 H15A 0.9300 ?
C16 C24 1.400(4) ?
C16 C17 1.430(4) ?
C17 C18 1.349(4) ?
C17 H17A 0.9300 ?
C18 C19 1.423(4) ?
C18 H18A 0.9300 ?
C19 C20 1.404(4) ?
C19 C23 1.410(4) ?
C20 C21 1.358(5) ?
C20 H20A 0.9300 ?
C21 C22 1.384(4) ?
C21 H21A 0.9300 ?
C22 H22A 0.9300 ?
C23 C24 1.444(4) ?
O2W H2WA 0.83(4) ?
O2W H2WB 0.81(3) ?
O1W H1WA 0.84(2) ?
O1W H1WB 0.85(2) ?
O1 S1 1.479(2) ?
O2 S1 1.466(2) ?
O3 S1 1.476(2) ?
O4 S1 1.462(2) ?
O6W H6WB 0.84(2) ?
O6W H6WA 0.78(3) ?
O5W H5WA 0.77(3) ?
O5W H5WB 0.77(3) ?
O4W H4WA 0.87(2) ?
O4W H4WB 0.79(3) ?
O3W H3WA 0.76(3) ?
O3W H3WB 0.77(3) ?
O8W H8WA 0.85(3) ?
O8W H8WB 0.83(3) ?
O7W H7WA 0.83(3) ?
O7W H7WB 0.82(3) ?

loop_
_geom_hbond_atom_site_label_D
_geom_hbond_atom_site_label_H
_geom_hbond_atom_site_label_A
_geom_hbond_site_symmetry_A
_geom_hbond_distance_DH
_geom_hbond_distance_HA
_geom_hbond_distance_DA
_geom_hbond_angle_DHA
O1W H1WA O1 . 0.84(2) 1.84(2) 2.657(3) 163(3)
O2W H2WB O3 . 0.81(3) 1.92(3) 2.718(3) 169(4)
O1W H1WB O6W . 0.85(2) 1.91(2) 2.739(3) 163(3)
O5W H5WA O2 . 0.77(3) 2.08(3) 2.816(3) 161(5)
O8W H8WA O1 . 0.85(3) 1.88(3) 2.729(4) 175(5)
O4W H4WA O2 . 0.87(2) 1.99(3) 2.805(3) 157(4)
O6W H6WB O5W . 0.84(2) 2.04(3) 2.830(4) 158(4)
O7W H7WA O4 . 0.83(3) 1.96(3) 2.791(4) 172(6)
O7W H7WB O8W . 0.82(3) 2.16(4) 2.901(5) 151(6)
O2W H2WA O3 2_575 0.83(4) 1.86(4) 2.671(3) 164(3)
O3W H3WB O8W 1_655 0.77(3) 2.29(5) 2.907(5) 137(6)
O5W H5WB O4W 2_665 0.77(3) 2.07(3) 2.829(4) 174(5)
O6W H6WA O3W 2_666 0.78(3) 2.03(3) 2.773(5) 160(4)
O4W H4WB O7W 2_565 0.79(3) 2.03(3) 2.806(4) 168(5)
O8W H8WB O3W 2_666 0.83(3) 2.09(3) 2.851(5) 154(5)

loop_
_geom_torsion_atom_site_label_1
_geom_torsion_atom_site_label_2
_geom_torsion_atom_site_label_3
_geom_torsion_atom_site_label_4
_geom_torsion
O2W Cd1 N1 C1 -14.3(2)
O1W Cd1 N1 C1 -96.1(2)
N4 Cd1 N1 C1 134.7(2)
N3 Cd1 N1 C1 84.3(2)
N2 Cd1 N1 C1 180.0(3)
O2W Cd1 N1 C12 169.1(2)
O1W Cd1 N1 C12 87.3(2)
N4 Cd1 N1 C12 -41.9(3)
N3 Cd1 N1 C12 -92.36(19)
N2 Cd1 N1 C12 3.33(18)
O2W Cd1 N2 C10 140.1(3)
O1W Cd1 N2 C10 71.2(3)
N4 Cd1 N2 C10 -20.1(3)
N1 Cd1 N2 C10 178.6(3)
N3 Cd1 N2 C10 -91.5(3)
O2W Cd1 N2 C11 -41.1(3)
O1W Cd1 N2 C11 -110.0(2)
N4 Cd1 N2 C11 158.7(2)
N1 Cd1 N2 C11 -2.57(19)
N3 Cd1 N2 C11 87.3(2)
O2W Cd1 N3 C13 67.9(2)
O1W Cd1 N3 C13 158.6(2)
N4 Cd1 N3 C13 179.0(2)
N1 Cd1 N3 C13 -22.5(2)
N2 Cd1 N3 C13 -93.9(2)
O2W Cd1 N3 C24 -118.70(17)
O1W Cd1 N3 C24 -28.0(3)
N4 Cd1 N3 C24 -7.57(16)
N1 Cd1 N3 C24 150.92(17)
N2 Cd1 N3 C24 79.52(18)
O2W Cd1 N4 C22 -88.6(2)
O1W Cd1 N4 C22 -6.6(2)
N1 Cd1 N4 C22 125.4(2)
N3 Cd1 N4 C22 179.7(2)
N2 Cd1 N4 C22 83.1(2)
O2W Cd1 N4 C23 100.12(18)
O1W Cd1 N4 C23 -177.90(18)
N1 Cd1 N4 C23 -46.0(3)
N3 Cd1 N4 C23 8.35(17)
N2 Cd1 N4 C23 -88.23(18)
C12 N1 C1 C2 0.2(4)
Cd1 N1 C1 C2 -176.4(2)
N1 C1 C2 C3 0.5(5)
C1 C2 C3 C4 -1.1(5)
C2 C3 C4 C12 1.1(5)
C2 C3 C4 C5 -177.9(3)
C3 C4 C5 C6 178.5(3)
C12 C4 C5 C6 -0.5(5)
C4 C5 C6 C7 1.1(5)
C5 C6 C7 C8 -179.9(4)
C5 C6 C7 C11 -0.3(5)
C11 C7 C8 C9 1.4(5)
C6 C7 C8 C9 -179.0(3)
C7 C8 C9 C10 -1.2(5)
C11 N2 C10 C9 0.5(5)
Cd1 N2 C10 C9 179.3(2)
C8 C9 C10 N2 0.2(5)
C10 N2 C11 C7 -0.3(4)
Cd1 N2 C11 C7 -179.2(2)
C10 N2 C11 C12 -179.4(3)
Cd1 N2 C11 C12 1.6(3)
C8 C7 C11 N2 -0.7(4)
C6 C7 C11 N2 179.7(3)
C8 C7 C11 C12 178.5(3)
C6 C7 C11 C12 -1.2(4)
C1 N1 C12 C4 -0.1(4)
Cd1 N1 C12 C4 176.7(2)
C1 N1 C12 C11 179.3(3)
Cd1 N1 C12 C11 -3.8(3)
C3 C4 C12 N1 -0.5(4)
C5 C4 C12 N1 178.5(3)
C3 C4 C12 C11 -180.0(3)
C5 C4 C12 C11 -0.9(4)
N2 C11 C12 N1 1.4(4)
C7 C11 C12 N1 -177.7(3)
N2 C11 C12 C4 -179.1(3)
C7 C11 C12 C4 1.7(4)
C24 N3 C13 C14 -0.6(4)
Cd1 N3 C13 C14 172.6(2)
N3 C13 C14 C15 -0.2(5)
C13 C14 C15 C16 0.4(4)
C14 C15 C16 C24 0.1(4)
C14 C15 C16 C17 -179.7(3)
C24 C16 C17 C18 -0.2(4)
C15 C16 C17 C18 179.6(3)
C16 C17 C18 C19 0.1(4)
C17 C18 C19 C20 -179.7(3)
C17 C18 C19 C23 0.4(4)
C23 C19 C20 C21 0.7(4)
C18 C19 C20 C21 -179.2(3)
C19 C20 C21 C22 0.1(5)
C23 N4 C22 C21 1.5(4)
Cd1 N4 C22 C21 -169.6(2)
C20 C21 C22 N4 -1.3(5)
C22 N4 C23 C19 -0.6(4)
Cd1 N4 C23 C19 171.41(18)
C22 N4 C23 C24 179.6(2)
Cd1 N4 C23 C24 -8.4(3)
C20 C19 C23 N4 -0.5(4)
C18 C19 C23 N4 179.4(2)
C20 C19 C23 C24 179.3(2)
C18 C19 C23 C24 -0.8(4)
C13 N3 C24 C16 1.1(4)
Cd1 N3 C24 C16 -172.87(19)
C13 N3 C24 C23 -179.8(2)
Cd1 N3 C24 C23 6.3(3)
C15 C16 C24 N3 -0.9(4)
C17 C16 C24 N3 178.9(2)
C15 C16 C24 C23 180.0(2)
C17 C16 C24 C23 -0.2(4)
N4 C23 C24 N3 1.4(3)
C19 C23 C24 N3 -178.4(2)
N4 C23 C24 C16 -179.5(2)
C19 C23 C24 C16 0.7(4)
